data_1566179
loop_
_publ_author_name
'Esarte Palomero, Orhi'
'Cunningham, Ashley L.'
'Davies, Bryan W.'
'Jones, Richard A.'

_publ_section_title
;
 Antibacterial thiamine inspired silver (I) and gold (I) N-heterocyclic
 carbene compounds
;
_journal_name_full 'Inorganica Chimica Acta'
_journal_page_first 120152
_journal_paper_doi 10.1016/j.ica.2020.120152
_journal_volume 517
_journal_year 2021
_chemical_formula_moiety 'Br, C14 H16 F3 N2, 0.5(H2 O)'
_chemical_formula_sum 'C14 H17 Br F3 N2 O0.5'
_chemical_formula_weight 358.20
_space_group_crystal_system monoclinic
_space_group_IT_number 14
_space_group_name_Hall '-P 2ybc'
_space_group_name_H-M_alt 'P 1 21/c 1'
_atom_sites_solution_hydrogens mixed
_atom_sites_solution_primary dual
_cell_angle_alpha 90
_cell_angle_beta 105.3650(10)
_cell_angle_gamma 90
_cell_formula_units_Z 8
_cell_length_a 20.7188(3)
_cell_length_b 7.86190(10)
_cell_length_c 19.9650(3)
_cell_measurement_reflns_used 18653
_cell_measurement_temperature 99.99(10)
_cell_measurement_theta_max 75.5150
_cell_measurement_theta_min 2.6990
_cell_volume 3135.84(8)
_computing_cell_refinement 'CrysAlisPro 1.171.38.43 (Rigaku OD, 2015)'
_computing_data_collection 'CrysAlisPro 1.171.38.43 (Rigaku OD, 2015)'
_computing_data_reduction 'CrysAlisPro 1.171.38.43 (Rigaku OD, 2015)'
_computing_molecular_graphics 'Olex2 (Dolomanov et al., 2009)'
_computing_publication_material 'Olex2 (Dolomanov et al., 2009)'
_computing_structure_refinement 'ShelXL (Sheldrick, 2015)'
_computing_structure_solution 'ShelXT (Sheldrick, 2015)'
_diffrn_ambient_environment N~2~
_diffrn_ambient_temperature 99.99(10)
_diffrn_detector 'CCD plate'
_diffrn_detector_area_resol_mean 5.2940
_diffrn_detector_type AtlasS2
_diffrn_measured_fraction_theta_full 0.999
_diffrn_measured_fraction_theta_max 0.994
_diffrn_measurement_details
;
List of Runs (angles in degrees, time in seconds):

  # Type    Start    End  Width  t~exp~   \w     \q     \k     \f   Frames
--------------------------------------------------------------------------
  1  \w     21.00 110.00   1.00    4.00    --   42.42  38.00 120.00   89
  2  \w     92.00 178.00   1.00    4.00    --  111.00  45.00   0.00   86
  3  \w    102.00 178.00   1.00    4.00    --  111.00  30.00 -30.00   76
  4  \w     94.00 173.00   1.00    4.00    --  111.00  30.00  90.00   79
  5  \w     86.00 175.00   1.00    4.00    --  111.00  61.00  30.00   89
  6  \w     69.00 109.00   1.00    4.00    --  111.00 -94.00 -30.00   40
  7  \w     86.00 120.00   1.00    4.00    --  111.00-125.00-120.00   34
  8  \w     43.00 120.00   1.00    4.00    --  111.00-125.00 -30.00   77
  9  \w     57.00 135.00   1.00    4.00    --  111.00 -30.00  30.00   78
 10  \w     58.00 121.00   1.00    4.00    --  111.00-125.00 120.00   63
 11  \w     45.00 135.00   1.00    4.00    --  111.00 -61.00 150.00   90
 12  \w     30.00  57.00   1.00    4.00    --  111.00 -94.00 -30.00   27
 13  \w     44.00 136.00   1.00    4.00    --  111.00 -61.00 -60.00   92
 14  \w     39.00  70.00   1.00    4.00    --  111.00-125.00-120.00   31
 15  \w     39.00 110.00   1.00    4.00    --  111.00-125.00-180.00   71
 16  \w      5.00  82.00   1.00    4.00    --   42.42 -99.00 150.00   77
 17  \w    -66.00  28.00   1.00    4.00    --  -42.42  57.00   0.00   94
 18  \w   -112.00 -18.00   1.00    4.00    --  -42.42 -57.00-150.00   94
;
_diffrn_measurement_device 'four-circle diffractometer'
_diffrn_measurement_device_type 'SuperNova, Dual, Cu at zero, AtlasS2'
_diffrn_measurement_method '\w scans'
_diffrn_orient_matrix_type 'CrysAlisPro convention (1999,Acta A55,543-557)'
_diffrn_orient_matrix_UB_11 -0.0511119000
_diffrn_orient_matrix_UB_12 0.0568762000
_diffrn_orient_matrix_UB_13 -0.0673197000
_diffrn_orient_matrix_UB_21 0.0350017000
_diffrn_orient_matrix_UB_22 -0.1132424000
_diffrn_orient_matrix_UB_23 -0.0427306000
_diffrn_orient_matrix_UB_31 -0.0459256000
_diffrn_orient_matrix_UB_32 -0.1494495000
_diffrn_orient_matrix_UB_33 0.0067549000
_diffrn_radiation_monochromator mirror
_diffrn_radiation_probe x-ray
_diffrn_radiation_type CuK\a
_diffrn_radiation_wavelength 1.54184
_diffrn_reflns_av_R_equivalents 0.0320
_diffrn_reflns_av_unetI/netI 0.0217
_diffrn_reflns_Laue_measured_fraction_full 0.999
_diffrn_reflns_Laue_measured_fraction_max 0.994
_diffrn_reflns_limit_h_max 24
_diffrn_reflns_limit_h_min -25
_diffrn_reflns_limit_k_max 7
_diffrn_reflns_limit_k_min -9
_diffrn_reflns_limit_l_max 24
_diffrn_reflns_limit_l_min -19
_diffrn_reflns_number 23430
_diffrn_reflns_point_group_measured_fraction_full 0.999
_diffrn_reflns_point_group_measured_fraction_max 0.994
_diffrn_reflns_theta_full 67.684
_diffrn_reflns_theta_max 75.761
_diffrn_reflns_theta_min 4.426
_diffrn_source 'micro-focus sealed X-ray tube'
_diffrn_source_type 'SuperNova (Cu) X-ray Source'
_exptl_absorpt_coefficient_mu 3.842
_exptl_absorpt_correction_T_max 1.00000
_exptl_absorpt_correction_T_min 0.37474
_exptl_absorpt_correction_type multi-scan
_exptl_absorpt_process_details
;
CrysAlisPro 1.171.38.43 (Rigaku Oxford Diffraction, 2015)
Empirical absorption correction using spherical harmonics,
 implemented in SCALE3 ABSPACK scaling algorithm.
;
_exptl_crystal_colour colourless
_exptl_crystal_colour_primary colourless
_exptl_crystal_density_diffrn 1.517
_exptl_crystal_description plank
_exptl_crystal_F_000 1448
_exptl_crystal_recrystallization_method 'Slow evaporation of acetone'
_exptl_crystal_size_max 0.907
_exptl_crystal_size_mid 0.272
_exptl_crystal_size_min 0.127
_refine_diff_density_max 0.532
_refine_diff_density_min -0.469
_refine_diff_density_rms 0.067
_refine_ls_extinction_coef .
_refine_ls_extinction_method none
_refine_ls_goodness_of_fit_ref 1.071
_refine_ls_hydrogen_treatment mixed
_refine_ls_matrix_type full
_refine_ls_number_parameters 384
_refine_ls_number_reflns 6470
_refine_ls_number_restraints 0
_refine_ls_restrained_S_all 1.071
_refine_ls_R_factor_all 0.0277
_refine_ls_R_factor_gt 0.0270
_refine_ls_shift/su_max 0.002
_refine_ls_shift/su_mean 0.000
_refine_ls_structure_factor_coef Fsqd
_refine_ls_weighting_details 'w=1/[\s^2^(Fo^2^)+(0.0405P)^2^+1.6912P] where P=(Fo^2^+2Fc^2^)/3'
_refine_ls_weighting_scheme calc
_refine_ls_wR_factor_gt 0.0719
_refine_ls_wR_factor_ref 0.0725
_reflns_Friedel_coverage 0.000
_reflns_Friedel_fraction_full .
_reflns_Friedel_fraction_max .
_reflns_number_gt 6313
_reflns_number_total 6470
_reflns_threshold_expression 'I > 2\s(I)'
_cod_data_source_file ICA-2021-517-120152.cif
_cod_data_source_block oepimi
_cod_depositor_comments
;

2022-05-06
Z value and formula fixed to values more according to usual
chemical conventions.                 miguel
;
_cod_original_formula_sum 'C28 H34 Br2 F6 N4 O'
_cod_original_formula_weight 716.41
_cod_original_formula_moiety '2(Br), 2(C14 H16 F3 N2), H2 O'
_cod_original_formula_units_Z 4
_cod_database_code 1566179
_shelx_space_group_comment
;
The symmetry employed for this shelxl refinement is uniquely defined
by the following loop, which should always be used as a source of
symmetry information in preference to the above space-group names.
They are only intended as comments.
;
_reflns_odcompleteness_completeness 99.86
_reflns_odcompleteness_iscentric 1
_reflns_odcompleteness_theta 74.33
_olex2_refinement_description
;
1. Fixed Uiso
 At 1.2 times of:
  All C(H) groups, All C(H,H) groups
 At 1.5 times of:
  All C(H,H,H) groups
2.a Secondary CH2 refined with riding coordinates:
 C7(H7A,H7B), C21(H21A,H21B)
2.b Aromatic/amide H refined with riding coordinates:
 C6(H6), C20(H20), C9(H9), C23(H23), C26(H26), C10(H10), C24(H24), C25(H25),
 C12(H12), C11(H11)
2.c Idealised Me refined as rotating group:
 C17(H17A,H17B,H17C), C3(H3A,H3B,H3C), C18(H18A,H18B,H18C), C1(H1A,H1B,H1C),
 C15(H15A,H15B,H15C), C5(H5A,H5B,H5C)
;
_olex2_submission_special_instructions 'No special instructions were received'
_oxdiff_exptl_absorpt_empirical_details
;
Empirical correction (ABSPACK) includes:
- Absorption correction using spherical harmonics
- Frame scaling
;
_oxdiff_exptl_absorpt_empirical_full_max 1.882
_oxdiff_exptl_absorpt_empirical_full_min 0.425

loop_
_space_group_symop_operation_xyz
'x, y, z'
'-x, y+1/2, -z+1/2'
'-x, -y, -z'
'x, -y-1/2, z-1/2'

loop_
_atom_site_label
_atom_site_type_symbol
_atom_site_fract_x
_atom_site_fract_y
_atom_site_fract_z
_atom_site_U_iso_or_equiv
_atom_site_adp_type
_atom_site_occupancy
_atom_site_site_symmetry_order
_atom_site_calc_flag
_atom_site_refinement_flags_posn
_atom_site_refinement_flags_adp
_atom_site_refinement_flags_occupancy
_atom_site_disorder_assembly
_atom_site_disorder_group
Br1 Br 0.85602(2) 0.37575(2) 0.65653(2) 0.01975(6) Uani 1 1 d . . . . .
Br2 Br 0.82703(2) 0.83147(2) 0.47209(2) 0.02237(6) Uani 1 1 d . . . . .
F2 F 0.61982(6) 0.58663(15) 0.63567(6) 0.0334(3) Uani 1 1 d . . . . .
F5 F 0.50317(6) 0.49966(17) 0.30640(7) 0.0407(3) Uani 1 1 d . . . . .
F6 F 0.58514(6) 0.61297(14) 0.38225(7) 0.0386(3) Uani 1 1 d . . . . .
F4 F 0.59629(7) 0.54616(18) 0.28161(7) 0.0428(3) Uani 1 1 d . . . . .
F1 F 0.53941(6) 0.65338(16) 0.54703(8) 0.0455(3) Uani 1 1 d . . . . .
N2 N 0.80974(7) 0.81520(17) 0.66996(7) 0.0162(3) Uani 1 1 d . . . . .
N3 N 0.87807(7) 0.27160(18) 0.45801(7) 0.0182(3) Uani 1 1 d . . . . .
N4 N 0.77933(7) 0.37237(18) 0.41398(7) 0.0186(3) Uani 1 1 d . . . . .
N1 N 0.90637(7) 0.92220(18) 0.71884(7) 0.0175(3) Uani 1 1 d . . . . .
C7 C 0.75019(8) 0.7632(2) 0.61595(8) 0.0174(3) Uani 1 1 d . . . . .
H7A H 0.733601 0.656535 0.629260 0.021 Uiso 1 1 calc R . . . .
H7B H 0.762289 0.744818 0.572790 0.021 Uiso 1 1 calc R . . . .
C16 C 0.86148(8) 0.2320(2) 0.38764(8) 0.0175(3) Uani 1 1 d . . . . .
C6 C 0.86232(8) 0.8951(2) 0.65832(9) 0.0181(3) Uani 1 1 d . . . . .
H6 H 0.867294 0.926606 0.615065 0.022 Uiso 1 1 calc R . . . .
C19 C 0.79918(8) 0.2964(2) 0.35952(8) 0.0178(3) Uani 1 1 d . . . . .
C4 C 0.82017(8) 0.7907(2) 0.74103(8) 0.0163(3) Uani 1 1 d . . . . .
C20 C 0.82767(8) 0.3549(2) 0.47237(9) 0.0199(3) Uani 1 1 d . . . . .
H20 H 0.826411 0.394379 0.515924 0.024 Uiso 1 1 calc R . . . .
C9 C 0.71217(9) 1.0675(2) 0.61152(9) 0.0230(3) Uani 1 1 d . . . . .
H9 H 0.757085 1.098529 0.624596 0.028 Uiso 1 1 calc R . . . .
C8 C 0.69520(8) 0.8960(2) 0.60453(8) 0.0181(3) Uani 1 1 d . . . . .
C2 C 0.88145(8) 0.8587(2) 0.77193(9) 0.0166(3) Uani 1 1 d . . . . .
C17 C 0.90724(9) 0.1324(2) 0.35675(9) 0.0224(3) Uani 1 1 d . . . . .
H17A H 0.950090 0.187471 0.366724 0.034 Uiso 1 1 calc GR . . . .
H17B H 0.888810 0.125389 0.307357 0.034 Uiso 1 1 calc GR . . . .
H17C H 0.912408 0.019955 0.376169 0.034 Uiso 1 1 calc GR . . . .
C3 C 0.92072(9) 0.8654(2) 0.84585(9) 0.0209(3) Uani 1 1 d . . . . .
H3A H 0.959885 0.795521 0.852267 0.031 Uiso 1 1 calc GR . . . .
H3B H 0.893756 0.824305 0.874804 0.031 Uiso 1 1 calc GR . . . .
H3C H 0.933887 0.980680 0.858253 0.031 Uiso 1 1 calc GR . . . .
C23 C 0.68138(9) 0.1330(2) 0.42001(10) 0.0225(3) Uani 1 1 d . . . . .
H23 H 0.725430 0.114424 0.445267 0.027 Uiso 1 1 calc R . . . .
C13 C 0.62715(9) 0.8535(2) 0.58374(10) 0.0224(3) Uani 1 1 d . . . . .
C18 C 0.75606(9) 0.2938(2) 0.28699(9) 0.0230(3) Uani 1 1 d . . . . .
H18A H 0.718564 0.219813 0.284190 0.034 Uiso 1 1 calc GR . . . .
H18B H 0.781508 0.253078 0.256479 0.034 Uiso 1 1 calc GR . . . .
H18C H 0.740253 0.406695 0.273455 0.034 Uiso 1 1 calc GR . . . .
C27 C 0.59429(9) 0.3206(2) 0.35957(9) 0.0215(3) Uani 1 1 d . . . . .
C22 C 0.66123(8) 0.2960(2) 0.39625(9) 0.0192(3) Uani 1 1 d . . . . .
C21 C 0.71260(8) 0.4395(2) 0.40968(9) 0.0220(3) Uani 1 1 d . . . . .
H21A H 0.700527 0.522227 0.372394 0.026 Uiso 1 1 calc R . . . .
H21B H 0.712716 0.496488 0.452800 0.026 Uiso 1 1 calc R . . . .
C1 C 0.96977(8) 1.0134(2) 0.72813(9) 0.0227(3) Uani 1 1 d . . . . .
H1A H 0.977636 1.034371 0.683574 0.034 Uiso 1 1 calc GR . . . .
H1B H 1.005623 0.945951 0.755836 0.034 Uiso 1 1 calc GR . . . .
H1C H 0.967610 1.119796 0.751054 0.034 Uiso 1 1 calc GR . . . .
C15 C 0.94012(8) 0.2240(3) 0.50898(9) 0.0251(4) Uani 1 1 d . . . . .
H15A H 0.944952 0.102567 0.509626 0.038 Uiso 1 1 calc GR . . . .
H15B H 0.938747 0.262943 0.554165 0.038 Uiso 1 1 calc GR . . . .
H15C H 0.977418 0.275369 0.496650 0.038 Uiso 1 1 calc GR . . . .
C26 C 0.54957(9) 0.1850(2) 0.34637(11) 0.0288(4) Uani 1 1 d . . . . .
H26 H 0.505227 0.202920 0.321875 0.035 Uiso 1 1 calc R . . . .
C10 C 0.66346(10) 1.1929(2) 0.59938(11) 0.0315(4) Uani 1 1 d . . . . .
H10 H 0.675928 1.306815 0.604581 0.038 Uiso 1 1 calc R . . . .
C5 C 0.77072(9) 0.7014(2) 0.77046(9) 0.0226(3) Uani 1 1 d . . . . .
H5A H 0.728265 0.758101 0.755882 0.034 Uiso 1 1 calc GR . . . .
H5B H 0.785962 0.702471 0.820248 0.034 Uiso 1 1 calc GR . . . .
H5C H 0.765983 0.585918 0.754261 0.034 Uiso 1 1 calc GR . . . .
C24 C 0.63668(10) -0.0022(2) 0.40656(11) 0.0290(4) Uani 1 1 d . . . . .
H24 H 0.651042 -0.110539 0.422486 0.035 Uiso 1 1 calc R . . . .
C25 C 0.57087(10) 0.0237(3) 0.36955(12) 0.0330(4) Uani 1 1 d . . . . .
H25 H 0.541061 -0.067094 0.360305 0.040 Uiso 1 1 calc R . . . .
C14 C 0.60532(9) 0.6717(2) 0.57493(11) 0.0269(4) Uani 1 1 d . . . . .
C12 C 0.57839(9) 0.9801(3) 0.57152(11) 0.0316(4) Uani 1 1 d . . . . .
H12 H 0.533344 0.950377 0.557838 0.038 Uiso 1 1 calc R . . . .
C28 C 0.56944(9) 0.4927(2) 0.33260(10) 0.0277(4) Uani 1 1 d . . . . .
C11 C 0.59655(11) 1.1496(3) 0.57961(12) 0.0360(5) Uani 1 1 d . . . . .
H11 H 0.563896 1.233883 0.571780 0.043 Uiso 1 1 calc R . . . .
F3 F 0.63579(6) 0.58536(14) 0.53345(6) 0.0302(2) Uani 1 1 d . . . . .
O2 O 1.05075(7) 0.3615(2) 0.41176(9) 0.0330(3) Uani 1 1 d . . . A -1
H2A H 1.0779(15) 0.321(4) 0.4419(16) 0.045(8) Uiso 1 1 d . . . . .
H2B H 1.0717(17) 0.421(4) 0.3929(17) 0.061(10) Uiso 1 1 d . . . . .

loop_
_atom_site_aniso_label
_atom_site_aniso_U_11
_atom_site_aniso_U_22
_atom_site_aniso_U_33
_atom_site_aniso_U_23
_atom_site_aniso_U_13
_atom_site_aniso_U_12
Br1 0.02020(10) 0.02033(10) 0.01810(10) 0.00130(6) 0.00396(7) -0.00016(6)
Br2 0.02784(10) 0.02192(11) 0.01761(10) 0.00210(6) 0.00647(7) 0.00406(7)
F2 0.0366(6) 0.0255(6) 0.0409(6) 0.0030(5) 0.0153(5) -0.0052(5)
F5 0.0209(5) 0.0373(7) 0.0549(8) 0.0108(6) -0.0057(5) 0.0063(5)
F6 0.0387(7) 0.0193(6) 0.0503(7) -0.0040(5) -0.0015(6) 0.0076(5)
F4 0.0390(7) 0.0444(8) 0.0430(7) 0.0220(6) 0.0075(5) 0.0072(6)
F1 0.0178(6) 0.0353(7) 0.0749(10) -0.0097(6) -0.0026(6) -0.0051(5)
N2 0.0142(6) 0.0166(7) 0.0166(6) -0.0006(5) 0.0019(5) 0.0024(5)
N3 0.0158(6) 0.0191(7) 0.0185(6) -0.0011(5) 0.0022(5) -0.0019(5)
N4 0.0165(7) 0.0179(7) 0.0206(7) -0.0026(5) 0.0035(5) -0.0015(5)
N1 0.0135(6) 0.0169(7) 0.0220(7) 0.0009(5) 0.0046(5) 0.0017(5)
C7 0.0154(7) 0.0181(8) 0.0165(7) -0.0027(6) 0.0002(6) 0.0011(6)
C16 0.0186(7) 0.0161(8) 0.0177(7) -0.0007(6) 0.0045(6) -0.0040(6)
C6 0.0165(7) 0.0183(8) 0.0202(8) 0.0019(6) 0.0059(6) 0.0038(6)
C19 0.0200(8) 0.0146(7) 0.0190(8) -0.0005(6) 0.0054(6) -0.0035(6)
C4 0.0175(7) 0.0139(7) 0.0164(7) 0.0001(6) 0.0027(6) 0.0027(6)
C20 0.0189(8) 0.0186(8) 0.0213(8) -0.0046(6) 0.0039(7) -0.0020(6)
C9 0.0201(8) 0.0202(8) 0.0253(8) 0.0010(7) 0.0001(6) 0.0004(7)
C8 0.0178(8) 0.0196(8) 0.0152(7) 0.0002(6) 0.0012(6) 0.0024(6)
C2 0.0162(7) 0.0139(7) 0.0194(8) 0.0004(6) 0.0042(6) 0.0022(6)
C17 0.0199(8) 0.0246(9) 0.0236(9) -0.0022(7) 0.0070(7) -0.0004(6)
C3 0.0186(8) 0.0221(8) 0.0193(8) -0.0010(6) 0.0003(6) -0.0003(6)
C23 0.0200(8) 0.0194(8) 0.0274(9) 0.0020(7) 0.0052(7) 0.0025(6)
C13 0.0191(8) 0.0200(8) 0.0256(9) -0.0006(7) 0.0018(7) 0.0016(6)
C18 0.0225(8) 0.0252(9) 0.0193(8) -0.0001(7) 0.0021(6) 0.0015(7)
C27 0.0204(8) 0.0202(9) 0.0222(8) -0.0004(6) 0.0027(6) 0.0018(6)
C22 0.0180(7) 0.0182(8) 0.0206(8) -0.0016(6) 0.0039(6) 0.0004(6)
C21 0.0171(8) 0.0185(8) 0.0291(9) -0.0034(7) 0.0038(6) 0.0011(6)
C1 0.0138(7) 0.0240(9) 0.0304(9) 0.0037(7) 0.0058(6) -0.0008(6)
C15 0.0173(8) 0.0330(10) 0.0217(8) -0.0022(7) -0.0004(6) 0.0017(7)
C26 0.0194(8) 0.0264(10) 0.0365(10) -0.0046(8) 0.0003(7) -0.0014(7)
C10 0.0320(10) 0.0170(9) 0.0402(11) 0.0007(8) 0.0002(8) 0.0037(7)
C5 0.0215(8) 0.0257(9) 0.0198(8) 0.0022(7) 0.0043(6) -0.0045(7)
C24 0.0287(9) 0.0172(9) 0.0417(11) 0.0030(8) 0.0104(8) 0.0018(7)
C25 0.0258(9) 0.0214(9) 0.0511(12) -0.0054(8) 0.0090(8) -0.0064(7)
C14 0.0173(8) 0.0250(9) 0.0357(10) -0.0028(7) 0.0025(7) -0.0011(7)
C12 0.0180(8) 0.0303(10) 0.0420(11) 0.0001(8) -0.0001(7) 0.0050(7)
C28 0.0206(8) 0.0254(9) 0.0324(9) 0.0040(8) -0.0009(7) 0.0026(7)
C11 0.0270(10) 0.0261(10) 0.0489(13) 0.0022(9) -0.0008(9) 0.0130(8)
F3 0.0312(6) 0.0250(5) 0.0313(6) -0.0083(4) 0.0031(5) -0.0008(4)
O2 0.0167(6) 0.0331(8) 0.0471(9) 0.0123(7) 0.0049(6) 0.0019(6)

loop_
_atom_type_symbol
_atom_type_description
_atom_type_scat_dispersion_real
_atom_type_scat_dispersion_imag
_atom_type_scat_source
C C 0.0181 0.0091 'International Tables Vol C Tables 4.2.6.8 and 6.1.1.4'
H H 0.0000 0.0000 'International Tables Vol C Tables 4.2.6.8 and 6.1.1.4'
Br Br -0.6763 1.2805 'International Tables Vol C Tables 4.2.6.8 and 6.1.1.4'
F F 0.0727 0.0534 'International Tables Vol C Tables 4.2.6.8 and 6.1.1.4'
N N 0.0311 0.0180 'International Tables Vol C Tables 4.2.6.8 and 6.1.1.4'
O O 0.0492 0.0322 'International Tables Vol C Tables 4.2.6.8 and 6.1.1.4'

loop_
_geom_angle_atom_site_label_1
_geom_angle_atom_site_label_2
_geom_angle_atom_site_label_3
_geom_angle
_geom_angle_site_symmetry_1
_geom_angle_site_symmetry_3
C6 N2 C7 124.89(14) . .
C6 N2 C4 109.31(13) . .
C4 N2 C7 125.80(14) . .
C16 N3 C15 125.66(14) . .
C20 N3 C16 109.32(14) . .
C20 N3 C15 124.99(15) . .
C19 N4 C21 125.36(14) . .
C20 N4 C19 109.32(14) . .
C20 N4 C21 124.81(15) . .
C6 N1 C2 109.43(14) . .
C6 N1 C1 124.92(14) . .
C2 N1 C1 125.57(14) . .
N2 C7 H7A 109.3 . .
N2 C7 H7B 109.3 . .
N2 C7 C8 111.78(13) . .
H7A C7 H7B 107.9 . .
C8 C7 H7A 109.3 . .
C8 C7 H7B 109.3 . .
N3 C16 C17 121.60(15) . .
C19 C16 N3 106.69(14) . .
C19 C16 C17 131.68(15) . .
N2 C6 H6 125.8 . .
N1 C6 N2 108.35(14) . .
N1 C6 H6 125.8 . .
N4 C19 C18 122.70(15) . .
C16 C19 N4 106.30(14) . .
C16 C19 C18 130.99(16) . .
N2 C4 C5 122.14(14) . .
C2 C4 N2 106.33(14) . .
C2 C4 C5 131.51(15) . .
N3 C20 N4 108.36(15) . .
N3 C20 H20 125.8 . .
N4 C20 H20 125.8 . .
C8 C9 H9 119.4 . .
C10 C9 H9 119.4 . .
C10 C9 C8 121.28(17) . .
C9 C8 C7 119.47(15) . .
C9 C8 C13 117.97(15) . .
C13 C8 C7 122.49(15) . .
N1 C2 C3 121.93(15) . .
C4 C2 N1 106.57(14) . .
C4 C2 C3 131.45(16) . .
C16 C17 H17A 109.5 . .
C16 C17 H17B 109.5 . .
C16 C17 H17C 109.5 . .
H17A C17 H17B 109.5 . .
H17A C17 H17C 109.5 . .
H17B C17 H17C 109.5 . .
C2 C3 H3A 109.5 . .
C2 C3 H3B 109.5 . .
C2 C3 H3C 109.5 . .
H3A C3 H3B 109.5 . .
H3A C3 H3C 109.5 . .
H3B C3 H3C 109.5 . .
C22 C23 H23 119.5 . .
C24 C23 H23 119.5 . .
C24 C23 C22 120.97(17) . .
C8 C13 C14 120.81(16) . .
C12 C13 C8 120.53(17) . .
C12 C13 C14 118.65(16) . .
C19 C18 H18A 109.5 . .
C19 C18 H18B 109.5 . .
C19 C18 H18C 109.5 . .
H18A C18 H18B 109.5 . .
H18A C18 H18C 109.5 . .
H18B C18 H18C 109.5 . .
C22 C27 C28 120.79(16) . .
C26 C27 C22 120.74(17) . .
C26 C27 C28 118.46(16) . .
C23 C22 C27 118.16(16) . .
C23 C22 C21 119.26(15) . .
C27 C22 C21 122.57(15) . .
N4 C21 C22 110.40(14) . .
N4 C21 H21A 109.6 . .
N4 C21 H21B 109.6 . .
C22 C21 H21A 109.6 . .
C22 C21 H21B 109.6 . .
H21A C21 H21B 108.1 . .
N1 C1 H1A 109.5 . .
N1 C1 H1B 109.5 . .
N1 C1 H1C 109.5 . .
H1A C1 H1B 109.5 . .
H1A C1 H1C 109.5 . .
H1B C1 H1C 109.5 . .
N3 C15 H15A 109.5 . .
N3 C15 H15B 109.5 . .
N3 C15 H15C 109.5 . .
H15A C15 H15B 109.5 . .
H15A C15 H15C 109.5 . .
H15B C15 H15C 109.5 . .
C27 C26 H26 119.9 . .
C25 C26 C27 120.15(17) . .
C25 C26 H26 119.9 . .
C9 C10 H10 119.9 . .
C11 C10 C9 120.29(18) . .
C11 C10 H10 119.9 . .
C4 C5 H5A 109.5 . .
C4 C5 H5B 109.5 . .
C4 C5 H5C 109.5 . .
H5A C5 H5B 109.5 . .
H5A C5 H5C 109.5 . .
H5B C5 H5C 109.5 . .
C23 C24 H24 119.9 . .
C25 C24 C23 120.19(18) . .
C25 C24 H24 119.9 . .
C26 C25 C24 119.77(18) . .
C26 C25 H25 120.1 . .
C24 C25 H25 120.1 . .
F2 C14 C13 112.35(16) . .
F2 C14 F3 105.88(15) . .
F1 C14 F2 106.30(16) . .
F1 C14 C13 113.27(16) . .
F1 C14 F3 106.37(16) . .
F3 C14 C13 112.14(16) . .
C13 C12 H12 119.8 . .
C11 C12 C13 120.38(18) . .
C11 C12 H12 119.8 . .
F5 C28 F6 106.42(16) . .
F5 C28 F4 106.17(15) . .
F5 C28 C27 113.45(16) . .
F6 C28 F4 105.63(16) . .
F6 C28 C27 112.16(15) . .
F4 C28 C27 112.44(16) . .
C10 C11 C12 119.54(18) . .
C10 C11 H11 120.2 . .
C12 C11 H11 120.2 . .
H2A O2 H2B 103(3) . .

loop_
_geom_bond_atom_site_label_1
_geom_bond_atom_site_label_2
_geom_bond_distance
_geom_bond_site_symmetry_2
F2 C14 1.347(2) .
F5 C28 1.335(2) .
F6 C28 1.346(2) .
F4 C28 1.350(2) .
F1 C14 1.339(2) .
N2 C7 1.4653(19) .
N2 C6 1.330(2) .
N2 C4 1.391(2) .
N3 C16 1.390(2) .
N3 C20 1.327(2) .
N3 C15 1.461(2) .
N4 C19 1.395(2) .
N4 C20 1.327(2) .
N4 C21 1.461(2) .
N1 C6 1.324(2) .
N1 C2 1.389(2) .
N1 C1 1.465(2) .
C7 H7A 0.9700 .
C7 H7B 0.9700 .
C7 C8 1.517(2) .
C16 C19 1.362(2) .
C16 C17 1.484(2) .
C6 H6 0.9300 .
C19 C18 1.487(2) .
C4 C2 1.365(2) .
C4 C5 1.485(2) .
C20 H20 0.9300 .
C9 H9 0.9300 .
C9 C8 1.391(2) .
C9 C10 1.386(3) .
C8 C13 1.401(2) .
C2 C3 1.485(2) .
C17 H17A 0.9600 .
C17 H17B 0.9600 .
C17 H17C 0.9600 .
C3 H3A 0.9600 .
C3 H3B 0.9600 .
C3 H3C 0.9600 .
C23 H23 0.9300 .
C23 C22 1.391(2) .
C23 C24 1.389(3) .
C13 C14 1.496(3) .
C13 C12 1.393(3) .
C18 H18A 0.9600 .
C18 H18B 0.9600 .
C18 H18C 0.9600 .
C27 C22 1.400(2) .
C27 C26 1.391(3) .
C27 C28 1.497(2) .
C22 C21 1.525(2) .
C21 H21A 0.9700 .
C21 H21B 0.9700 .
C1 H1A 0.9600 .
C1 H1B 0.9600 .
C1 H1C 0.9600 .
C15 H15A 0.9600 .
C15 H15B 0.9600 .
C15 H15C 0.9600 .
C26 H26 0.9300 .
C26 C25 1.381(3) .
C10 H10 0.9300 .
C10 C11 1.380(3) .
C5 H5A 0.9600 .
C5 H5B 0.9600 .
C5 H5C 0.9600 .
C24 H24 0.9300 .
C24 C25 1.383(3) .
C25 H25 0.9300 .
C14 F3 1.350(2) .
C12 H12 0.9300 .
C12 C11 1.383(3) .
C11 H11 0.9300 .
O2 H2A 0.77(3) .
O2 H2B 0.80(4) .
